data_4119844
loop_
_publ_author_name
'Cheng-Pan Zhang'
'Huan Wang'
'Axel Klein'
'Christian Biewer'
'Kathrin Stirnat'
'Yoshitaka Yamaguchi'
'Long Xu'
'Valente Gomez-Benitez'
'David A. Vicic'

_publ_section_title
;
 A Five-Coordinate Nickel(II) Fluoroalkyl Complex as a Precursor to a
 Spectroscopically Detectable Ni(III) Species
;
_journal_name_full 'Journal of the American Chemical Society'
_journal_page_first 8141
_journal_page_last 8144
_journal_paper_doi 10.1021/ja4030462
_journal_volume 135
_journal_year 2013
_chemical_formula_moiety 'C18 H15 F6 N2 Ni'
_chemical_formula_sum 'C18 H15 F6 N2 Ni'
_chemical_formula_weight 432.02
_space_group_IT_number 14
_symmetry_cell_setting monoclinic
_symmetry_Int_Tables_number 14
_symmetry_space_group_name_Hall '-P 2ybc'
_symmetry_space_group_name_H-M 'P 1 21/c 1'
_atom_sites_solution_hydrogens geom
_atom_sites_solution_primary direct
_atom_sites_solution_secondary difmap
_cell_angle_alpha 90.0000
_cell_angle_beta 99.448(15)
_cell_angle_gamma 90.0000
_cell_formula_units_Z 4
_cell_length_a 8.015(8)
_cell_length_b 13.092(13)
_cell_length_c 19.236(19)
_cell_measurement_reflns_used 2331
_cell_measurement_temperature 273
_cell_measurement_theta_max 27.49
_cell_measurement_theta_min 1.89
_cell_volume 1991(3)
_computing_cell_refinement 'CrystalClear-SM Expert 2.0 r7'
_computing_data_collection 'CrystalClear-SM Expert 2.0 r7 (Rigaku, 2011)'
_computing_data_reduction 'CrystalClear-SM Expert 2.0 r7'
_computing_molecular_graphics 'CrystalStructure 4.0'
_computing_publication_material 'CrystalStructure 4.0 (Rigaku, 2010)'
_computing_structure_refinement 'SHELXL97 (Sheldrick, 1997)'
_computing_structure_solution 'SHELXS97 (Sheldrick, 1997)'
_diffrn_ambient_temperature 273
_diffrn_detector_area_resol_mean 13.653
_diffrn_measured_fraction_theta_full 0.868
_diffrn_measured_fraction_theta_max 0.868
_diffrn_measurement_device_type 'Rigaku Mercury275R CCD (SCX mini)'
_diffrn_measurement_method \w
_diffrn_radiation_type 'Mo K\a'
_diffrn_radiation_wavelength 0.71075
_diffrn_reflns_av_R_equivalents 0.1195
_diffrn_reflns_limit_h_max 2
_diffrn_reflns_limit_h_min -10
_diffrn_reflns_limit_k_max 16
_diffrn_reflns_limit_k_min -16
_diffrn_reflns_limit_l_max 21
_diffrn_reflns_limit_l_min -19
_diffrn_reflns_number 6959
_diffrn_reflns_theta_full 27.44
_diffrn_reflns_theta_max 27.44
_diffrn_standards_number 0
_exptl_absorpt_coefficient_mu 1.032
_exptl_absorpt_correction_T_max 0.814
_exptl_absorpt_correction_T_min 0.522
_exptl_absorpt_correction_type multi-scan
_exptl_absorpt_process_details 'Jacobson, R. (1998) Private communication'
_exptl_crystal_colour colorless
_exptl_crystal_density_diffrn 1.441
_exptl_crystal_description prism
_exptl_crystal_F_000 876.00
_exptl_crystal_size_max 0.10
_exptl_crystal_size_mid 0.05
_exptl_crystal_size_min 0.05
_refine_diff_density_max 2.100
_refine_diff_density_min -0.530
_refine_ls_extinction_method none
_refine_ls_goodness_of_fit_ref 1.084
_refine_ls_hydrogen_treatment constr
_refine_ls_number_parameters 238
_refine_ls_number_reflns 3980
_refine_ls_number_restraints 0
_refine_ls_R_factor_gt 0.1175
_refine_ls_shift/su_max 0.000
_refine_ls_structure_factor_coef Fsqd
_refine_ls_weighting_details 'w = 1/[\s^2^(Fo^2^)+(0.2000P)^2^+0.0000P] where P=(Fo^2^+2Fc^2^)/3'
_refine_ls_weighting_scheme calc
_refine_ls_wR_factor_ref 0.3979
_reflns_number_gt 1664
_reflns_number_total 4122
_reflns_threshold_expression F^2^>2.0\s(F^2^)
_cod_data_source_file ja4030462_si_002_2.cif
_cod_data_source_block '_Compound6'
_cod_database_code 4119844

loop_
_symmetry_equiv_pos_site_id
_symmetry_equiv_pos_as_xyz
1 +X,+Y,+Z
2 -X,1/2+Y,1/2-Z
3 -X,-Y,-Z
4 +X,1/2-Y,1/2+Z

loop_
_atom_site_label
_atom_site_type_symbol
_atom_site_fract_x
_atom_site_fract_y
_atom_site_fract_z
_atom_site_U_iso_or_equiv
_atom_site_adp_type
_atom_site_occupancy
_atom_site_symmetry_multiplicity
_atom_site_calc_flag
_atom_site_refinement_flags
Ni(1) Ni 0.1505(2) 0.16462(12) 0.33187(8) 0.0357(6) Uani 1.00 4 d .
F(1) F 0.4943(11) 0.1542(7) 0.3723(6) 0.089(3) Uani 1.00 4 d .
F(2) F 0.3897(13) 0.2608(8) 0.4310(5) 0.087(3) Uani 1.00 4 d .
F(3) F 0.4285(13) 0.2963(9) 0.3272(5) 0.096(4) Uani 1.00 4 d .
F(4) F 0.1395(13) 0.3201(7) 0.2351(4) 0.073(3) Uani 1.00 4 d .
F(5) F 0.2996(11) 0.1971(7) 0.2122(4) 0.062(2) Uani 1.00 4 d .
F(6) F 0.0315(12) 0.1821(8) 0.1888(4) 0.081(3) Uani 1.00 4 d .
N(1) N -0.0801(14) 0.1185(8) 0.3020(5) 0.040(3) Uani 1.00 4 d .
N(2) N 0.1349(12) 0.1293(8) 0.4318(5) 0.034(2) Uani 1.00 4 d .
N(3) N 0.2272(12) -0.0138(7) 0.3456(5) 0.034(2) Uani 1.00 4 d .
C(1) C 0.3702(16) 0.2231(10) 0.3633(7) 0.041(3) Uani 1.00 4 d .
C(2) C 0.1562(16) 0.2144(12) 0.2408(7) 0.046(3) Uani 1.00 4 d .
C(3) C -0.2054(17) 0.0829(11) 0.2773(7) 0.041(3) Uani 1.00 4 d .
C(4) C -0.3636(17) 0.0372(11) 0.2473(7) 0.054(4) Uani 1.00 4 d .
C(5) C -0.019(2) 0.2887(11) 0.4358(7) 0.061(4) Uani 1.00 4 d .
C(6) C 0.0645(17) 0.1968(10) 0.4695(7) 0.041(3) Uani 1.00 4 d .
C(7) C 0.0673(18) 0.1798(11) 0.5411(7) 0.050(4) Uani 1.00 4 d .
C(8) C 0.1462(18) 0.0953(12) 0.5732(7) 0.051(4) Uani 1.00 4 d .
C(9) C 0.2095(17) 0.0256(11) 0.5331(6) 0.044(3) Uani 1.00 4 d .
C(10) C 0.2085(15) 0.0444(9) 0.4603(6) 0.035(3) Uani 1.00 4 d .
C(11) C 0.2730(15) -0.0309(10) 0.4148(7) 0.037(3) Uani 1.00 4 d .
C(12) C 0.3719(17) -0.1120(10) 0.4401(8) 0.047(3) Uani 1.00 4 d .
C(13) C 0.4251(18) -0.1798(10) 0.3954(9) 0.056(4) Uani 1.00 4 d .
C(14) C 0.3741(17) -0.1643(10) 0.3218(9) 0.052(4) Uani 1.00 4 d .
C(15) C 0.2716(16) -0.0818(10) 0.2985(8) 0.044(3) Uani 1.00 4 d .
C(16) C 0.215(2) -0.0607(12) 0.2236(7) 0.061(4) Uani 1.00 4 d .
H(6) H 0.2541 -0.0352 0.5532 0.052 Uiso 1.00 4 calc R
H(7) H 0.1558 0.0863 0.6217 0.061 Uiso 1.00 4 calc R
H(8) H 0.0153 0.2261 0.5673 0.060 Uiso 1.00 4 calc R
H(10A) H -0.1319 0.2716 0.4134 0.073 Uiso 1.00 4 calc R
H(10B) H 0.0438 0.3141 0.4011 0.073 Uiso 1.00 4 calc R
H(10C) H -0.0247 0.3402 0.4708 0.073 Uiso 1.00 4 calc R
H(12) H 0.4028 -0.1207 0.4885 0.057 Uiso 1.00 4 calc R
H(13) H 0.4931 -0.2349 0.4123 0.067 Uiso 1.00 4 calc R
H(14) H 0.4091 -0.2092 0.2896 0.063 Uiso 1.00 4 calc R
H(16A) H 0.2940 -0.0152 0.2069 0.073 Uiso 1.00 4 calc R
H(16B) H 0.1055 -0.0296 0.2172 0.073 Uiso 1.00 4 calc R
H(16C) H 0.2098 -0.1235 0.1975 0.073 Uiso 1.00 4 calc R
H(26A) H -0.3985 0.0630 0.2004 0.064 Uiso 1.00 4 calc R
H(26B) H -0.4477 0.0535 0.2757 0.064 Uiso 1.00 4 calc R
H(26C) H -0.3504 -0.0356 0.2455 0.064 Uiso 1.00 4 calc R

loop_
_atom_site_aniso_label
_atom_site_aniso_U_11
_atom_site_aniso_U_22
_atom_site_aniso_U_33
_atom_site_aniso_U_12
_atom_site_aniso_U_13
_atom_site_aniso_U_23
Ni(1) 0.0326(9) 0.0434(10) 0.0325(11) -0.0018(8) 0.0095(7) 0.0076(7)
F(1) 0.037(5) 0.080(7) 0.140(10) -0.003(5) -0.014(5) -0.021(6)
F(2) 0.079(7) 0.106(8) 0.082(7) -0.043(6) 0.028(5) -0.040(6)
F(3) 0.090(7) 0.114(8) 0.074(7) -0.064(6) -0.018(5) 0.052(6)
F(4) 0.096(7) 0.073(6) 0.056(6) 0.018(5) 0.026(5) 0.035(4)
F(5) 0.066(6) 0.085(6) 0.044(5) 0.000(5) 0.030(4) 0.012(4)
F(6) 0.065(6) 0.136(9) 0.040(5) -0.040(6) 0.003(4) 0.017(5)
N(1) 0.040(6) 0.046(6) 0.035(7) 0.005(5) 0.012(5) 0.011(5)
N(2) 0.035(6) 0.031(5) 0.036(6) -0.002(4) 0.004(5) 0.005(4)
N(3) 0.030(5) 0.032(5) 0.043(7) -0.001(4) 0.011(4) 0.006(4)
C(1) 0.039(7) 0.046(8) 0.039(9) 0.007(6) 0.012(6) 0.002(6)
C(2) 0.029(7) 0.065(9) 0.048(9) 0.000(6) 0.013(6) 0.017(7)
C(3) 0.034(7) 0.055(8) 0.035(8) -0.005(6) 0.012(6) 0.011(6)
C(4) 0.043(8) 0.053(9) 0.061(10) -0.005(7) -0.002(7) 0.009(7)
C(5) 0.090(12) 0.045(8) 0.055(10) 0.014(8) 0.031(8) 0.006(7)
C(6) 0.048(8) 0.046(8) 0.031(8) 0.001(6) 0.011(6) 0.001(5)
C(7) 0.046(8) 0.057(9) 0.050(10) -0.010(7) 0.016(7) -0.014(7)
C(8) 0.058(9) 0.070(10) 0.022(8) -0.021(8) -0.000(7) -0.003(7)
C(9) 0.045(8) 0.054(8) 0.028(8) -0.014(7) -0.005(6) 0.013(6)
C(10) 0.033(7) 0.045(7) 0.026(7) 0.001(5) 0.003(5) 0.009(5)
C(11) 0.032(6) 0.038(7) 0.043(8) 0.004(5) 0.011(6) 0.007(6)
C(12) 0.045(8) 0.039(8) 0.056(9) 0.007(6) 0.003(7) 0.004(6)
C(13) 0.048(8) 0.026(7) 0.098(13) 0.013(6) 0.024(8) 0.007(7)
C(14) 0.042(7) 0.034(7) 0.085(12) 0.006(6) 0.024(7) -0.004(7)
C(15) 0.037(7) 0.035(7) 0.062(10) -0.001(6) 0.009(6) -0.012(6)
C(16) 0.064(10) 0.077(12) 0.044(10) -0.004(8) 0.020(8) -0.014(7)

loop_
_atom_type_symbol
_atom_type_description
_atom_type_scat_dispersion_real
_atom_type_scat_dispersion_imag
_atom_type_scat_source
C C 0.003 0.002
;
International Tables for Crystallography
(1992, Vol. C, Tables 4.2.6.8 and 6.1.1.4)
;
H H 0.000 0.000
;
International Tables for Crystallography
(1992, Vol. C, Table 6.1.1.4)
;
F F 0.017 0.010
;
International Tables for Crystallography
(1992, Vol. C, Tables 4.2.6.8 and 6.1.1.4)
;
N N 0.006 0.003
;
International Tables for Crystallography
(1992, Vol. C, Tables 4.2.6.8 and 6.1.1.4)
;
Ni Ni 0.339 1.112
;
International Tables for Crystallography
(1992, Vol. C, Tables 4.2.6.8 and 6.1.1.4)
;

loop_
_geom_angle_atom_site_label_1
_geom_angle_atom_site_label_2
_geom_angle_atom_site_label_3
_geom_angle
_geom_angle_publ_flag
N(1) Ni(1) N(2) 90.3(4) yes
N(1) Ni(1) N(3) 86.8(4) yes
N(1) Ni(1) C(1) 174.4(5) yes
N(1) Ni(1) C(2) 90.0(5) yes
N(2) Ni(1) N(3) 74.2(4) yes
N(2) Ni(1) C(1) 89.3(5) yes
N(2) Ni(1) C(2) 172.7(5) yes
N(3) Ni(1) C(1) 98.5(5) yes
N(3) Ni(1) C(2) 113.1(5) yes
C(1) Ni(1) C(2) 89.7(5) yes
Ni(1) N(1) C(3) 169.8(11) yes
Ni(1) N(2) C(6) 118.1(8) yes
Ni(1) N(2) C(10) 119.6(8) yes
C(6) N(2) C(10) 122.0(11) yes
Ni(1) N(3) C(11) 107.0(8) yes
Ni(1) N(3) C(15) 130.5(8) yes
C(11) N(3) C(15) 119.6(10) yes
Ni(1) C(1) F(1) 113.3(9) yes
Ni(1) C(1) F(2) 113.3(9) yes
Ni(1) C(1) F(3) 120.7(9) yes
F(1) C(1) F(2) 98.9(10) yes
F(1) C(1) F(3) 103.9(11) yes
F(2) C(1) F(3) 104.1(11) yes
Ni(1) C(2) F(4) 113.7(9) yes
Ni(1) C(2) F(5) 117.8(9) yes
Ni(1) C(2) F(6) 116.8(10) yes
F(4) C(2) F(5) 102.0(11) yes
F(4) C(2) F(6) 101.6(10) yes
F(5) C(2) F(6) 102.5(11) yes
N(1) C(3) C(4) 179.1(14) yes
N(2) C(6) C(5) 120.5(12) yes
N(2) C(6) C(7) 119.7(12) yes
C(5) C(6) C(7) 119.8(13) yes
C(6) C(7) C(8) 120.4(13) yes
C(7) C(8) C(9) 118.6(13) yes
C(8) C(9) C(10) 120.4(12) yes
N(2) C(10) C(9) 118.6(11) yes
N(2) C(10) C(11) 119.4(10) yes
C(9) C(10) C(11) 121.8(11) yes
N(3) C(11) C(10) 114.5(10) yes
N(3) C(11) C(12) 122.2(12) yes
C(10) C(11) C(12) 123.3(12) yes
C(11) C(12) C(13) 120.5(13) yes
C(12) C(13) C(14) 118.0(12) yes
C(13) C(14) C(15) 119.4(14) yes
N(3) C(15) C(14) 120.1(13) yes
N(3) C(15) C(16) 117.4(12) yes
C(14) C(15) C(16) 122.3(14) yes
C(3) C(4) H(26A) 109.465 yes
C(3) C(4) H(26B) 109.479 yes
C(3) C(4) H(26C) 109.472 yes
H(26A) C(4) H(26B) 109.476 yes
H(26A) C(4) H(26C) 109.465 yes
H(26B) C(4) H(26C) 109.471 yes
C(6) C(5) H(10A) 109.473 yes
C(6) C(5) H(10B) 109.471 yes
C(6) C(5) H(10C) 109.468 yes
H(10A) C(5) H(10B) 109.470 yes
H(10A) C(5) H(10C) 109.471 yes
H(10B) C(5) H(10C) 109.474 yes
C(6) C(7) H(8) 119.787 yes
C(8) C(7) H(8) 119.790 yes
C(7) C(8) H(7) 120.725 yes
C(9) C(8) H(7) 120.722 yes
C(8) C(9) H(6) 119.794 yes
C(10) C(9) H(6) 119.803 yes
C(11) C(12) H(12) 119.745 yes
C(13) C(12) H(12) 119.738 yes
C(12) C(13) H(13) 120.980 yes
C(14) C(13) H(13) 120.978 yes
C(13) C(14) H(14) 120.296 yes
C(15) C(14) H(14) 120.299 yes
C(15) C(16) H(16A) 109.468 yes
C(15) C(16) H(16B) 109.463 yes
C(15) C(16) H(16C) 109.468 yes
H(16A) C(16) H(16B) 109.466 yes
H(16A) C(16) H(16C) 109.483 yes
H(16B) C(16) H(16C) 109.480 yes

loop_
_geom_bond_atom_site_label_1
_geom_bond_atom_site_label_2
_geom_bond_distance
_geom_bond_publ_flag
Ni(1) N(1) 1.940(11) yes
Ni(1) N(2) 2.001(10) yes
Ni(1) N(3) 2.419(10) yes
Ni(1) C(1) 1.924(13) yes
Ni(1) C(2) 1.877(14) yes
F(1) C(1) 1.333(16) yes
F(2) C(1) 1.377(16) yes
F(3) C(1) 1.314(17) yes
F(4) C(2) 1.393(18) yes
F(5) C(2) 1.372(17) yes
F(6) C(2) 1.359(15) yes
N(1) C(3) 1.137(16) yes
N(2) C(6) 1.325(17) yes
N(2) C(10) 1.334(15) yes
N(3) C(11) 1.340(16) yes
N(3) C(15) 1.358(17) yes
C(3) C(4) 1.436(18) yes
C(5) C(6) 1.476(19) yes
C(6) C(7) 1.392(19) yes
C(7) C(8) 1.37(2) yes
C(8) C(9) 1.35(2) yes
C(9) C(10) 1.421(17) yes
C(10) C(11) 1.467(18) yes
C(11) C(12) 1.367(18) yes
C(12) C(13) 1.35(2) yes
C(13) C(14) 1.42(2) yes
C(14) C(15) 1.386(18) yes
C(15) C(16) 1.464(19) yes
C(4) H(26A) 0.960 yes
C(4) H(26B) 0.960 yes
C(4) H(26C) 0.960 yes
C(5) H(10A) 0.960 yes
C(5) H(10B) 0.960 yes
C(5) H(10C) 0.960 yes
C(7) H(8) 0.930 yes
C(8) H(7) 0.930 yes
C(9) H(6) 0.930 yes
C(12) H(12) 0.930 yes
C(13) H(13) 0.930 yes
C(14) H(14) 0.930 yes
C(16) H(16A) 0.960 yes
C(16) H(16B) 0.960 yes
C(16) H(16C) 0.960 yes

loop_
_geom_contact_atom_site_label_1
_geom_contact_atom_site_label_2
_geom_contact_distance
_geom_contact_publ_flag
_geom_contact_site_symmetry_2
Ni(1) C(5) 3.063(16) yes .
F(1) F(5) 3.264(13) yes .
F(1) N(2) 3.286(15) yes .
F(1) N(3) 3.053(13) yes .
F(1) C(2) 3.480(15) yes .
F(1) C(10) 3.385(16) yes .
F(1) C(11) 3.188(16) yes .
F(2) N(2) 2.673(14) yes .
F(2) C(5) 3.32(2) yes .
F(2) C(6) 2.946(18) yes .
F(2) C(10) 3.275(16) yes .
F(3) F(4) 2.693(13) yes .
F(3) F(5) 2.626(12) yes .
F(3) C(2) 2.736(16) yes .
F(4) N(1) 3.530(15) yes .
F(4) C(1) 3.102(15) yes .
F(5) C(1) 2.889(15) yes .
F(5) C(16) 3.457(19) yes .
F(6) N(1) 2.621(15) yes .
F(6) C(3) 3.042(17) yes .
F(6) C(16) 3.522(19) yes .
N(1) C(5) 3.379(18) yes .
N(1) C(6) 3.399(16) yes .
N(2) C(8) 2.743(17) yes .
N(3) C(13) 2.768(16) yes .
C(1) C(6) 3.455(20) yes .
C(1) C(10) 3.381(18) yes .
C(1) C(11) 3.591(19) yes .
C(2) C(3) 3.539(20) yes .
C(6) C(9) 2.721(18) yes .
C(7) C(10) 2.724(19) yes .
C(9) C(12) 2.983(20) yes .
C(11) C(14) 2.72(2) yes .
C(12) C(15) 2.740(20) yes .
F(1) C(3) 3.383(18) yes 1_655
F(1) C(4) 3.213(18) yes 1_655
F(2) C(12) 3.469(16) yes 3_656
F(2) C(13) 3.585(19) yes 3_656
F(3) C(4) 3.467(18) yes 2_555
F(3) C(14) 3.53(2) yes 2_655
F(4) C(3) 3.496(17) yes 2_555
F(4) C(4) 3.349(17) yes 2_555
F(4) C(8) 3.314(17) yes 4_554
F(4) C(15) 3.497(16) yes 2_555
F(4) C(16) 3.450(20) yes 2_555
F(5) C(4) 3.396(16) yes 1_655
F(5) C(14) 3.335(17) yes 2_655
F(6) C(7) 3.419(17) yes 4_554
N(2) C(9) 3.577(17) yes 3_556
C(3) F(1) 3.383(18) yes 1_455
C(3) F(4) 3.496(17) yes 2_545
C(4) F(1) 3.213(18) yes 1_455
C(4) F(3) 3.467(18) yes 2_545
C(4) F(4) 3.349(17) yes 2_545
C(4) F(5) 3.396(16) yes 1_455
C(4) C(15) 3.59(2) yes 1_455
C(4) C(16) 3.57(2) yes 1_455
C(7) F(6) 3.419(17) yes 4_555
C(7) C(11) 3.566(20) yes 3_556
C(8) F(4) 3.314(17) yes 4_555
C(8) C(9) 3.592(19) yes 3_556
C(8) C(10) 3.352(19) yes 3_556
C(8) C(11) 3.508(20) yes 3_556
C(8) C(13) 3.57(2) yes 3_656
C(9) N(2) 3.577(17) yes 3_556
C(9) C(8) 3.592(19) yes 3_556
C(9) C(9) 3.456(3) yes 3_556
C(9) C(10) 3.495(19) yes 3_556
C(9) C(12) 3.498(19) yes 3_656
C(10) C(8) 3.352(19) yes 3_556
C(10) C(9) 3.495(19) yes 3_556
C(11) C(7) 3.566(20) yes 3_556
C(11) C(8) 3.508(20) yes 3_556
C(12) F(2) 3.469(16) yes 3_656
C(12) C(9) 3.498(19) yes 3_656
C(13) F(2) 3.585(19) yes 3_656
C(13) C(8) 3.57(2) yes 3_656
C(14) F(3) 3.53(2) yes 2_645
C(14) F(5) 3.335(17) yes 2_645
C(15) F(4) 3.497(16) yes 2_545
C(15) C(4) 3.59(2) yes 1_655
C(16) F(4) 3.450(20) yes 2_545
C(16) C(4) 3.57(2) yes 1_655
Ni(1) H(10A) 3.2723 yes .
Ni(1) H(10B) 2.5912 yes .
Ni(1) H(16B) 3.3466 yes .
F(2) H(10B) 2.8254 yes .
F(4) H(10B) 3.4059 yes .
F(5) H(16A) 2.7824 yes .
F(5) H(16B) 3.3603 yes .
F(6) H(16A) 3.3145 yes .
F(6) H(16B) 2.8685 yes .
N(1) H(10A) 3.0122 yes .
N(1) H(10B) 3.2505 yes .
N(1) H(16B) 3.0702 yes .
N(1) H(26A) 3.0368 yes .
N(1) H(26B) 3.0286 yes .
N(1) H(26C) 3.0287 yes .
N(2) H(6) 3.2046 yes .
N(2) H(8) 3.1840 yes .
N(2) H(10A) 2.8136 yes .
N(2) H(10B) 2.5679 yes .
N(2) H(10C) 3.1839 yes .
N(3) H(12) 3.1986 yes .
N(3) H(14) 3.2162 yes .
N(3) H(16A) 2.8060 yes .
N(3) H(16B) 2.5099 yes .
N(3) H(16C) 3.1719 yes .
C(1) H(10B) 3.0691 yes .
C(2) H(10B) 3.5976 yes .
C(2) H(16A) 3.3049 yes .
C(2) H(16B) 3.2429 yes .
C(3) H(10A) 3.5760 yes .
C(3) H(16B) 3.2655 yes .
C(5) H(8) 2.6315 yes .
C(6) H(7) 3.2397 yes .
C(7) H(6) 3.1784 yes .
C(7) H(10A) 2.9573 yes .
C(7) H(10B) 3.1960 yes .
C(7) H(10C) 2.5409 yes .
C(9) H(8) 3.1754 yes .
C(9) H(12) 2.6907 yes .
C(10) H(7) 3.2474 yes .
C(10) H(12) 2.6668 yes .
C(11) H(6) 2.6923 yes .
C(11) H(13) 3.2060 yes .
C(12) H(6) 2.7027 yes .
C(12) H(14) 3.2217 yes .
C(14) H(12) 3.2284 yes .
C(14) H(16A) 2.9399 yes .
C(14) H(16B) 3.2203 yes .
C(14) H(16C) 2.5884 yes .
C(15) H(13) 3.2691 yes .
C(16) H(14) 2.6744 yes .
H(6) H(7) 2.2856 yes .
H(6) H(12) 2.1696 yes .
H(7) H(8) 2.3080 yes .
H(8) H(10A) 3.0613 yes .
H(8) H(10B) 3.4412 yes .
H(8) H(10C) 2.3634 yes .
H(12) H(13) 2.2931 yes .
H(13) H(14) 2.3704 yes .
H(14) H(16A) 3.0573 yes .
H(14) H(16B) 3.5034 yes .
H(14) H(16C) 2.4527 yes .
F(1) H(6) 2.7576 yes 3_656
F(1) H(10A) 3.3449 yes 1_655
F(1) H(12) 2.7056 yes 3_656
F(1) H(26B) 2.3842 yes 1_655
F(2) H(12) 2.7718 yes 3_656
F(2) H(13) 3.0253 yes 3_656
F(3) H(14) 2.7763 yes 2_655
F(3) H(16A) 3.4560 yes 2_655
F(3) H(16C) 3.1918 yes 2_655
F(3) H(26A) 3.5337 yes 2_555
F(3) H(26B) 3.5200 yes 1_655
F(3) H(26C) 2.6272 yes 2_555
F(4) H(7) 2.5249 yes 4_554
F(4) H(8) 3.2738 yes 4_554
F(4) H(16B) 3.0265 yes 2_555
F(4) H(16C) 3.3546 yes 2_555
F(4) H(26C) 2.5217 yes 2_555
F(5) H(7) 3.4268 yes 4_554
F(5) H(8) 3.4474 yes 4_554
F(5) H(13) 3.2553 yes 2_655
F(5) H(14) 2.6431 yes 2_655
F(5) H(26A) 3.0289 yes 1_655
F(5) H(26B) 2.8841 yes 1_655
F(5) H(26C) 3.6000 yes 2_555
F(6) H(7) 3.5042 yes 4_554
F(6) H(8) 2.6122 yes 4_554
N(1) H(6) 3.4890 yes 3_556
N(1) H(7) 3.1629 yes 3_556
N(1) H(16C) 3.5350 yes 2_555
N(2) H(6) 3.4082 yes 3_556
N(3) H(7) 3.3700 yes 3_556
N(3) H(26B) 3.2436 yes 1_655
C(1) H(12) 3.3954 yes 3_656
C(1) H(26B) 3.2718 yes 1_655
C(2) H(7) 3.4727 yes 4_554
C(2) H(8) 3.4320 yes 4_554
C(3) H(6) 3.4044 yes 3_556
C(3) H(7) 2.9301 yes 3_556
C(3) H(14) 3.3227 yes 2_555
C(4) H(7) 3.2192 yes 3_556
C(4) H(14) 3.4028 yes 2_555
C(4) H(16A) 2.8112 yes 1_455
C(5) H(16C) 2.9899 yes 2_555
C(6) H(6) 3.2898 yes 3_556
C(7) H(6) 3.4607 yes 3_556
C(7) H(13) 3.5635 yes 3_656
C(8) H(13) 3.3925 yes 3_656
C(9) H(12) 3.4357 yes 3_656
C(10) H(7) 3.5251 yes 3_556
C(10) H(12) 3.2661 yes 3_656
C(11) H(7) 3.4696 yes 3_556
C(11) H(8) 3.4999 yes 3_556
C(11) H(12) 3.5446 yes 3_656
C(12) H(6) 3.5484 yes 3_656
C(12) H(8) 3.4255 yes 3_556
C(14) H(26B) 3.3729 yes 1_655
C(14) H(26C) 3.3064 yes 1_655
C(15) H(26B) 2.9518 yes 1_655
C(15) H(26C) 3.4051 yes 1_655
C(16) H(10A) 3.4101 yes 2_545
C(16) H(10B) 3.3347 yes 2_545
C(16) H(26A) 3.5847 yes 1_655
C(16) H(26B) 3.1056 yes 1_655
C(16) H(26C) 3.4515 yes 1_655
H(6) F(1) 2.7576 yes 3_656
H(6) N(1) 3.4890 yes 3_556
H(6) N(2) 3.4082 yes 3_556
H(6) C(3) 3.4044 yes 3_556
H(6) C(6) 3.2898 yes 3_556
H(6) C(7) 3.4607 yes 3_556
H(6) C(12) 3.5484 yes 3_656
H(6) H(10A) 3.3407 yes 3_556
H(6) H(26B) 3.4090 yes 3_556
H(7) F(4) 2.5249 yes 4_555
H(7) F(5) 3.4268 yes 4_555
H(7) F(6) 3.5042 yes 4_555
H(7) N(1) 3.1629 yes 3_556
H(7) N(3) 3.3700 yes 3_556
H(7) C(2) 3.4727 yes 4_555
H(7) C(3) 2.9301 yes 3_556
H(7) C(4) 3.2192 yes 3_556
H(7) C(10) 3.5251 yes 3_556
H(7) C(11) 3.4696 yes 3_556
H(7) H(13) 3.5682 yes 3_656
H(7) H(26B) 3.3470 yes 3_556
H(7) H(26C) 2.8446 yes 3_556
H(8) F(4) 3.2738 yes 4_555
H(8) F(5) 3.4474 yes 4_555
H(8) F(6) 2.6122 yes 4_555
H(8) C(2) 3.4320 yes 4_555
H(8) C(11) 3.4999 yes 3_556
H(8) C(12) 3.4255 yes 3_556
H(10A) F(1) 3.3449 yes 1_455
H(10A) C(16) 3.4101 yes 2_555
H(10A) H(6) 3.3407 yes 3_556
H(10A) H(16C) 2.5277 yes 2_555
H(10B) C(16) 3.3347 yes 2_555
H(10B) H(16B) 3.1473 yes 2_555
H(10B) H(16C) 2.6710 yes 2_555
H(10C) H(16C) 3.3676 yes 2_555
H(12) F(1) 2.7056 yes 3_656
H(12) F(2) 2.7718 yes 3_656
H(12) C(1) 3.3954 yes 3_656
H(12) C(9) 3.4357 yes 3_656
H(12) C(10) 3.2661 yes 3_656
H(12) C(11) 3.5446 yes 3_656
H(12) H(12) 3.5184 yes 3_656
H(13) F(2) 3.0253 yes 3_656
H(13) F(5) 3.2553 yes 2_645
H(13) C(7) 3.5635 yes 3_656
H(13) C(8) 3.3925 yes 3_656
H(13) H(7) 3.5682 yes 3_656
H(13) H(26A) 3.4265 yes 2_545
H(14) F(3) 2.7763 yes 2_645
H(14) F(5) 2.6431 yes 2_645
H(14) C(3) 3.3227 yes 2_545
H(14) C(4) 3.4028 yes 2_545
H(14) H(26A) 2.9914 yes 2_545
H(14) H(26B) 3.3844 yes 2_545
H(14) H(26C) 3.1834 yes 1_655
H(16A) F(3) 3.4560 yes 2_645
H(16A) C(4) 2.8112 yes 1_655
H(16A) H(26A) 2.6901 yes 1_655
H(16A) H(26B) 2.4389 yes 1_655
H(16A) H(26C) 2.8369 yes 1_655
H(16B) F(4) 3.0265 yes 2_545
H(16B) H(10B) 3.1473 yes 2_545
H(16C) F(3) 3.1918 yes 2_645
H(16C) F(4) 3.3546 yes 2_545
H(16C) N(1) 3.5350 yes 2_545
H(16C) C(5) 2.9899 yes 2_545
H(16C) H(10A) 2.5277 yes 2_545
H(16C) H(10B) 2.6710 yes 2_545
H(16C) H(10C) 3.3676 yes 2_545
H(26A) F(3) 3.5337 yes 2_545
H(26A) F(5) 3.0289 yes 1_455
H(26A) C(16) 3.5847 yes 1_455
H(26A) H(13) 3.4265 yes 2_555
H(26A) H(14) 2.9914 yes 2_555
H(26A) H(16A) 2.6901 yes 1_455
H(26B) F(1) 2.3842 yes 1_455
H(26B) F(3) 3.5200 yes 1_455
H(26B) F(5) 2.8841 yes 1_455
H(26B) N(3) 3.2436 yes 1_455
H(26B) C(1) 3.2718 yes 1_455
H(26B) C(14) 3.3729 yes 1_455
H(26B) C(15) 2.9518 yes 1_455
H(26B) C(16) 3.1056 yes 1_455
H(26B) H(6) 3.4090 yes 3_556
H(26B) H(7) 3.3470 yes 3_556
H(26B) H(14) 3.3844 yes 2_555
H(26B) H(16A) 2.4389 yes 1_455
H(26C) F(3) 2.6272 yes 2_545
H(26C) F(4) 2.5217 yes 2_545
H(26C) F(5) 3.6000 yes 2_545
H(26C) C(14) 3.3064 yes 1_455
H(26C) C(15) 3.4051 yes 1_455
H(26C) C(16) 3.4515 yes 1_455
H(26C) H(7) 2.8446 yes 3_556
H(26C) H(14) 3.1834 yes 1_455
H(26C) H(16A) 2.8369 yes 1_455

loop_
_geom_torsion_atom_site_label_1
_geom_torsion_atom_site_label_2
_geom_torsion_atom_site_label_3
_geom_torsion_atom_site_label_4
_geom_torsion
_geom_torsion_publ_flag
N(1) Ni(1) N(2) C(6) -83.3(7) no
N(1) Ni(1) N(2) C(10) 102.9(7) no
N(2) Ni(1) N(1) C(3) -128(5) no
N(1) Ni(1) N(3) C(11) -111.6(6) no
N(1) Ni(1) N(3) C(15) 88.2(8) no
N(3) Ni(1) N(1) C(3) -54(5) no
N(1) Ni(1) C(2) F(4) 103.4(8) no
N(1) Ni(1) C(2) F(5) -137.4(10) no
N(1) Ni(1) C(2) F(6) -14.5(10) no
C(2) Ni(1) N(1) C(3) 59(5) no
N(2) Ni(1) N(3) C(11) -20.3(5) no
N(3) Ni(1) N(2) C(10) 16.4(6) no
N(2) Ni(1) C(1) F(1) 83.0(8) no
N(2) Ni(1) C(1) F(2) -28.7(8) no
N(2) Ni(1) C(1) F(3) -153.0(10) no
C(1) Ni(1) N(2) C(6) 91.2(7) no
C(1) Ni(1) N(2) C(10) -82.6(7) no
N(3) Ni(1) C(1) F(1) 9.1(9) no
N(3) Ni(1) C(1) F(2) -102.6(8) no
N(3) Ni(1) C(1) F(3) 133.1(9) no
C(1) Ni(1) N(3) C(11) 66.6(7) no
C(1) Ni(1) N(3) C(15) -93.7(8) no
N(3) Ni(1) C(2) F(5) -50.9(10) no
N(3) Ni(1) C(2) F(6) 72.0(10) no
C(2) Ni(1) N(3) C(11) 159.8(6) no
C(2) Ni(1) N(3) C(15) -0.4(9) no
C(1) Ni(1) C(2) F(4) -71.0(8) no
C(1) Ni(1) C(2) F(5) 48.2(10) no
C(2) Ni(1) C(1) F(1) -104.2(9) no
C(2) Ni(1) C(1) F(2) 144.1(9) no
C(2) Ni(1) C(1) F(3) 19.8(10) no
Ni(1) N(2) C(6) C(5) 7.9(15) no
Ni(1) N(2) C(10) C(11) -10.9(13) no
C(6) N(2) C(10) C(9) 0.7(16) no
C(10) N(2) C(6) C(7) 0.3(17) no
Ni(1) N(3) C(11) C(10) 20.9(11) no
Ni(1) N(3) C(11) C(12) -159.0(8) no
Ni(1) N(3) C(15) C(14) 153.5(7) no
Ni(1) N(3) C(15) C(16) -23.1(15) no
C(11) N(3) C(15) C(14) -4.7(17) no
C(15) N(3) C(11) C(12) 3.8(17) no
N(2) C(6) C(7) C(8) 1.8(19) no
C(6) C(7) C(8) C(9) -5(2) no
C(7) C(8) C(9) C(10) 6(2) no
C(8) C(9) C(10) N(2) -3.9(18) no
N(2) C(10) C(11) N(3) -10.1(16) no
C(9) C(10) C(11) C(12) -15.4(18) no
N(3) C(11) C(12) C(13) -1.2(19) no
C(11) C(12) C(13) C(14) -0.5(20) no
C(12) C(13) C(14) C(15) -0.5(19) no
C(13) C(14) C(15) N(3) 3.0(19) no
